data_7235140
loop_
_publ_author_name
'Kalluvettukuzhy K. Neena'
'Pakkirisamy Thilagar'

_publ_section_title
;
 Replacing the non-polarized C[double bond, length as m-dash]C bond with
 an isoelectronic polarized B-N unit for the design and development of
 smart materials
;
_journal_name_full 'Journal of Materials Chemistry C'
_journal_page_first 11465
_journal_page_last 11473
_journal_paper_doi 10.1039/C6TC04470K
_journal_volume 4
_journal_year 2016
_chemical_formula_moiety 'C17 H21 B0.5 N1.5'
_chemical_formula_sum 'C17 H21 B0.5 N1.5'
_chemical_formula_weight 251.76
_space_group_crystal_system monoclinic
_space_group_IT_number 15
_space_group_name_Hall '-C 2yc'
_space_group_name_H-M_alt 'C 1 2/c 1'
_atom_sites_solution_hydrogens geom
_atom_sites_solution_primary iterative
_atom_sites_solution_secondary difmap
_cell_angle_alpha 90.00
_cell_angle_beta 105.861(2)
_cell_angle_gamma 90.00
_cell_formula_units_Z 8
_cell_length_a 20.5005(12)
_cell_length_b 12.5350(7)
_cell_length_c 14.2586(8)
_cell_measurement_reflns_used 8712
_cell_measurement_temperature 295(2)
_cell_measurement_theta_max 24.75
_cell_measurement_theta_min 3.12
_cell_volume 3524.6(3)
_computing_molecular_graphics
;
O. V. Dolomanov, L. J. Bourhis, R. J. Gildea, J. A. K. Howard and H. Puschmann,
OLEX2: a complete structure solution, refinement and analysis program.
J. Appl. Cryst. (2009). 42, 339-341.
;
_computing_publication_material
;
O. V. Dolomanov, L. J. Bourhis, R. J. Gildea, J. A. K. Howard and H. Puschmann,
OLEX2: a complete structure solution, refinement and analysis program.
J. Appl. Cryst. (2009). 42, 339-341.
;
_computing_structure_refinement
;
XL, G.M. Sheldrick, Acta Cryst.
(2008). A64, 112-122
;
_computing_structure_solution 'olex2.solve (Bourhis et al., 2013)'
_diffrn_ambient_temperature 295(2)
_diffrn_measured_fraction_theta_full 0.962
_diffrn_measured_fraction_theta_max 0.864
_diffrn_measurement_device_type 'Bruker APEX-II CCD'
_diffrn_measurement_method '\f and \w scans'
_diffrn_radiation_monochromator graphite
_diffrn_radiation_type 'Mo K\a'
_diffrn_radiation_wavelength 0.71073
_diffrn_reflns_av_R_equivalents 0.0583
_diffrn_reflns_av_unetI/netI 0.0411
_diffrn_reflns_limit_h_max 25
_diffrn_reflns_limit_h_min -25
_diffrn_reflns_limit_k_max 15
_diffrn_reflns_limit_k_min -15
_diffrn_reflns_limit_l_max 17
_diffrn_reflns_limit_l_min -16
_diffrn_reflns_number 31148
_diffrn_reflns_theta_full 25.00
_diffrn_reflns_theta_max 26.72
_diffrn_reflns_theta_min 2.97
_diffrn_source 'fine-focus sealed tube'
_diffrn_standards_number 0
_exptl_absorpt_coefficient_mu 0.055
_exptl_absorpt_correction_T_max 0.7454
_exptl_absorpt_correction_T_min 0.6158
_exptl_absorpt_correction_type multi-scan
_exptl_absorpt_process_details
;
SADABS-2012/1 (Bruker,2012) was used for absorption correction.
wR2(int) was 0.1206 before and 0.0679 after correction.
The Ratio of minimum to maximum transmission is 0.8261.
The \l/2 correction factor is 0.0015.
;
_exptl_crystal_colour colorless
_exptl_crystal_density_diffrn 0.949
_exptl_crystal_density_method 'not measured'
_exptl_crystal_description block
_exptl_crystal_F_000 1088
_exptl_crystal_size_max 0.25
_exptl_crystal_size_mid 0.20
_exptl_crystal_size_min 0.15
_refine_diff_density_max 0.220
_refine_diff_density_min -0.281
_refine_diff_density_rms 0.069
_refine_ls_extinction_method none
_refine_ls_goodness_of_fit_ref 1.128
_refine_ls_hydrogen_treatment mixed
_refine_ls_matrix_type full
_refine_ls_number_parameters 178
_refine_ls_number_reflns 3225
_refine_ls_number_restraints 0
_refine_ls_restrained_S_all 1.128
_refine_ls_R_factor_all 0.0929
_refine_ls_R_factor_gt 0.0610
_refine_ls_shift/su_max 0.000
_refine_ls_shift/su_mean 0.000
_refine_ls_structure_factor_coef Fsqd
_refine_ls_weighting_details 'calc w=1/[\s^2^(Fo^2^)+(0.0977P)^2^+1.4496P] where P=(Fo^2^+2Fc^2^)/3'
_refine_ls_weighting_scheme calc
_refine_ls_wR_factor_gt 0.1691
_refine_ls_wR_factor_ref 0.1821
_reflns_number_gt 2324
_reflns_number_total 3225
_reflns_threshold_expression >2sigma(I)
_cod_data_source_file J-Mater-Chem-C-2016-4-11465.cif
_cod_data_source_block bnme2
_cod_original_formula_sum 'C17 H21 B0.50 N1.50'
_cod_database_code 7235140

loop_
_space_group_symop_id
_space_group_symop_operation_xyz
1 'x, y, z'
2 '-x, y, -z+1/2'
3 'x+1/2, y+1/2, z'
4 '-x+1/2, y+1/2, -z+1/2'
5 '-x, -y, -z'
6 'x, -y, z-1/2'
7 '-x+1/2, -y+1/2, -z'
8 'x+1/2, -y+1/2, z-1/2'

loop_
_atom_site_label
_atom_site_type_symbol
_atom_site_fract_x
_atom_site_fract_y
_atom_site_fract_z
_atom_site_U_iso_or_equiv
_atom_site_adp_type
_atom_site_occupancy
_atom_site_symmetry_multiplicity
_atom_site_calc_flag
_atom_site_refinement_flags
_atom_site_disorder_assembly
_atom_site_disorder_group
C2 C 0.42257(9) 0.83374(15) 0.58899(13) 0.0290(5) Uani 1 1 d . . .
H2 H 0.4408 0.8922 0.5649 0.035 Uiso 1 1 calc R . .
C3 C 0.42222(9) 1.12840(15) 0.64190(13) 0.0277(5) Uani 1 1 d . . .
C4 C 0.43083(9) 1.04805(14) 0.71363(13) 0.0248(5) Uani 1 1 d . . .
C5 C 0.36438(10) 1.19178(17) 0.61945(14) 0.0330(5) Uani 1 1 d . . .
H5 H 0.3595 1.2438 0.5715 0.040 Uiso 1 1 calc R . .
C7 C 0.44616(9) 0.80871(15) 0.68679(13) 0.0270(5) Uani 1 1 d . . .
C8 C 0.37887(9) 1.03496(15) 0.76060(13) 0.0277(5) Uani 1 1 d . . .
C9 C 0.34374(10) 0.68532(16) 0.55923(15) 0.0348(5) Uani 1 1 d . . .
C10 C 0.37244(10) 0.77419(16) 0.52574(15) 0.0333(5) Uani 1 1 d . . .
H10 H 0.3576 0.7934 0.4603 0.040 Uiso 1 1 calc R . .
C11 C 0.31363(9) 1.17997(17) 0.66625(14) 0.0343(5) Uani 1 1 d . . .
C12 C 0.32228(9) 1.10086(16) 0.73623(14) 0.0318(5) Uani 1 1 d . . .
H12 H 0.2888 1.0914 0.7683 0.038 Uiso 1 1 calc R . .
C13 C 0.36874(10) 0.66007(16) 0.65803(15) 0.0370(5) Uani 1 1 d . . .
H13 H 0.3514 0.6010 0.6825 0.044 Uiso 1 1 calc R . .
C15 C 0.41845(10) 0.72037(16) 0.72021(15) 0.0344(5) Uani 1 1 d . . .
H15 H 0.4336 0.7015 0.7856 0.041 Uiso 1 1 calc R . .
C16 C 0.47471(10) 1.14740(17) 0.58772(14) 0.0347(5) Uani 1 1 d . . .
H16A H 0.5132 1.1830 0.6298 0.052 Uiso 1 1 calc R . .
H16B H 0.4557 1.1911 0.5316 0.052 Uiso 1 1 calc R . .
H16C H 0.4887 1.0803 0.5672 0.052 Uiso 1 1 calc R . .
C17 C 0.38320(10) 0.95296(17) 0.83956(15) 0.0353(5) Uani 1 1 d . . .
H17A H 0.3627 0.8876 0.8108 0.053 Uiso 1 1 calc R . .
H17B H 0.3597 0.9788 0.8848 0.053 Uiso 1 1 calc R . .
H17C H 0.4299 0.9403 0.8733 0.053 Uiso 1 1 calc R . .
C18 C 0.25184(11) 1.2511(2) 0.64255(18) 0.0522(7) Uani 1 1 d . . .
H18A H 0.2624 1.3167 0.6782 0.078 Uiso 1 1 calc R . .
H18B H 0.2155 1.2158 0.6604 0.078 Uiso 1 1 calc R . .
H18C H 0.2384 1.2661 0.5739 0.078 Uiso 1 1 calc R . .
C19 C 0.27404(12) 0.6474(2) 0.39325(16) 0.0525(7) Uani 1 1 d . . .
H19A H 0.2642 0.7219 0.3820 0.079 Uiso 1 1 calc R . .
H19B H 0.2347 0.6062 0.3618 0.079 Uiso 1 1 calc R . .
H19C H 0.3109 0.6280 0.3672 0.079 Uiso 1 1 calc R . .
C20 C 0.27148(13) 0.5265(2) 0.52913(19) 0.0571(7) Uani 1 1 d . . .
H20A H 0.3092 0.4781 0.5454 0.086 Uiso 1 1 calc R . .
H20B H 0.2357 0.4964 0.4779 0.086 Uiso 1 1 calc R . .
H20C H 0.2555 0.5385 0.5855 0.086 Uiso 1 1 calc R . .
N1 N 0.5000 0.87030(17) 0.7500 0.0262(5) Uani 1 2 d S . .
N6 N 0.29268(10) 0.62629(15) 0.49695(13) 0.0470(5) Uani 1 1 d . . .
B14 B 0.5000 0.9837(2) 0.7500 0.0254(7) Uani 1 2 d S . .

loop_
_atom_site_aniso_label
_atom_site_aniso_U_11
_atom_site_aniso_U_22
_atom_site_aniso_U_33
_atom_site_aniso_U_23
_atom_site_aniso_U_13
_atom_site_aniso_U_12
C2 0.0275(11) 0.0301(11) 0.0306(11) 0.0001(9) 0.0100(9) -0.0023(8)
C3 0.0261(10) 0.0297(10) 0.0258(10) -0.0030(8) 0.0044(8) -0.0008(8)
C4 0.0225(10) 0.0274(10) 0.0242(10) -0.0035(8) 0.0057(8) -0.0015(7)
C5 0.0332(11) 0.0350(11) 0.0285(11) 0.0029(9) 0.0047(9) 0.0048(8)
C7 0.0234(10) 0.0279(10) 0.0295(11) -0.0013(8) 0.0068(8) 0.0001(8)
C8 0.0231(10) 0.0333(11) 0.0255(10) -0.0030(8) 0.0045(8) -0.0034(8)
C9 0.0299(11) 0.0347(11) 0.0389(12) -0.0073(9) 0.0080(9) -0.0047(9)
C10 0.0310(11) 0.0391(12) 0.0290(11) -0.0026(9) 0.0071(9) -0.0015(9)
C11 0.0266(11) 0.0412(12) 0.0311(11) -0.0028(9) 0.0011(9) 0.0083(9)
C12 0.0212(10) 0.0439(12) 0.0316(11) -0.0051(9) 0.0095(8) 0.0013(8)
C13 0.0348(12) 0.0325(12) 0.0434(13) 0.0009(10) 0.0102(10) -0.0092(9)
C15 0.0349(11) 0.0361(12) 0.0312(11) 0.0032(9) 0.0073(9) -0.0024(9)
C16 0.0336(11) 0.0388(12) 0.0330(11) 0.0068(9) 0.0117(9) 0.0030(9)
C17 0.0288(11) 0.0425(12) 0.0381(12) 0.0037(9) 0.0150(9) -0.0004(9)
C18 0.0402(13) 0.0693(17) 0.0473(14) 0.0073(12) 0.0124(11) 0.0248(12)
C19 0.0443(14) 0.0618(16) 0.0453(14) -0.0146(12) 0.0021(11) -0.0105(11)
C20 0.0579(16) 0.0574(16) 0.0574(16) -0.0185(13) 0.0179(13) -0.0287(13)
N1 0.0216(12) 0.0293(12) 0.0266(12) 0.000 0.0048(9) 0.000
N6 0.0462(12) 0.0441(11) 0.0445(11) -0.0069(9) 0.0019(9) -0.0162(9)
B14 0.0249(16) 0.0318(17) 0.0202(15) 0.000 0.0077(12) 0.000

loop_
_atom_type_symbol
_atom_type_description
_atom_type_scat_dispersion_real
_atom_type_scat_dispersion_imag
_atom_type_scat_source
C C 0.0033 0.0016 'International Tables Vol C Tables 4.2.6.8 and 6.1.1.4'
H H 0.0000 0.0000 'International Tables Vol C Tables 4.2.6.8 and 6.1.1.4'
N N 0.0061 0.0033 'International Tables Vol C Tables 4.2.6.8 and 6.1.1.4'
B B 0.0013 0.0007 'International Tables Vol C Tables 4.2.6.8 and 6.1.1.4'

loop_
_geom_angle_atom_site_label_1
_geom_angle_atom_site_label_2
_geom_angle_atom_site_label_3
_geom_angle
_geom_angle_site_symmetry_1
_geom_angle_site_symmetry_3
C7 C2 C10 121.83(18) . .
C4 C3 C16 121.29(17) . .
C5 C3 C4 120.29(18) . .
C5 C3 C16 118.42(17) . .
C3 C4 C8 117.69(17) . .
C3 C4 B14 121.46(16) . .
C8 C4 B14 120.45(15) . .
C11 C5 C3 122.16(19) . .
C2 C7 C15 117.70(17) . .
C2 C7 N1 120.39(16) . .
C15 C7 N1 121.85(16) . .
C4 C8 C17 122.28(17) . .
C12 C8 C4 119.89(17) . .
C12 C8 C17 117.81(17) . .
C13 C9 C10 116.78(18) . .
N6 C9 C10 121.26(19) . .
N6 C9 C13 121.96(19) . .
C2 C10 C9 120.77(19) . .
C5 C11 C18 121.48(19) . .
C12 C11 C5 117.25(17) . .
C12 C11 C18 121.27(19) . .
C11 C12 C8 122.71(18) . .
C15 C13 C9 121.80(19) . .
C13 C15 C7 121.12(19) . .
C7 N1 C7 115.3(2) . 2_656
B14 N1 C7 122.34(10) . 2_656
B14 N1 C7 122.34(10) . .
C9 N6 C19 119.95(19) . .
C9 N6 C20 120.01(19) . .
C20 N6 C19 117.76(19) . .
C4 B14 C4 119.0(2) . 2_656
N1 B14 C4 120.48(11) . 2_656
N1 B14 C4 120.47(11) . .

loop_
_geom_bond_atom_site_label_1
_geom_bond_atom_site_label_2
_geom_bond_distance
_geom_bond_site_symmetry_2
C2 C7 1.381(3) .
C2 C10 1.386(3) .
C3 C4 1.412(3) .
C3 C5 1.390(3) .
C3 C16 1.505(3) .
C4 C8 1.414(3) .
C4 B14 1.590(2) .
C5 C11 1.389(3) .
C7 C15 1.387(3) .
C7 N1 1.443(2) .
C8 C12 1.389(3) .
C8 C17 1.509(3) .
C9 C10 1.403(3) .
C9 C13 1.397(3) .
C9 N6 1.387(3) .
C11 C12 1.383(3) .
C11 C18 1.510(3) .
C13 C15 1.379(3) .
C19 N6 1.447(3) .
C20 N6 1.440(3) .
N1 C7 1.443(2) 2_656
N1 B14 1.422(4) .
B14 C4 1.590(2) 2_656
